data_2106018
loop_
_publ_author_name
'Gerhardt, Valeska'
'Egert, Ernst'

_publ_section_title
;
 Cocrystals of 6-chlorouracil and 6-chloro-3-methyluracil: exploring their
 hydrogen-bond-based synthon motifs with several triazine and pyrimidine
 derivatives
;
_journal_issue 2
_journal_name_full 'Acta Crystallographica Section B'
_journal_page_first 209
_journal_page_last 220
_journal_paper_doi 10.1107/S2052520615003790
_journal_volume 71
_journal_year 2015
_chemical_formula_moiety 'C5 H5 Cl N2 O2'
_chemical_formula_sum 'C5 H5 Cl N2 O2'
_chemical_formula_weight 160.56
_space_group_IT_number 14
_symmetry_cell_setting monoclinic
_symmetry_space_group_name_Hall '-P 2ybc'
_symmetry_space_group_name_H-M 'P 1 21/c 1'
_atom_sites_solution_hydrogens geom
_atom_sites_solution_primary direct
_atom_sites_solution_secondary difmap
_audit_creation_method SHELXL-97
_cell_angle_alpha 90.00
_cell_angle_beta 92.025(12)
_cell_angle_gamma 90.00
_cell_formula_units_Z 4
_cell_length_a 4.4135(6)
_cell_length_b 15.780(3)
_cell_length_c 9.0645(14)
_cell_measurement_reflns_used 5122
_cell_measurement_temperature 173(2)
_cell_measurement_theta_max 25.885
_cell_measurement_theta_min 3.42
_cell_volume 630.90(18)
_computing_cell_refinement 'X-Area (Stoe & Cie, 2001)'
_computing_data_collection 'X-Area (Stoe & Cie, 2001)'
_computing_data_reduction 'X-Area (Stoe & Cie, 2001)'
_computing_molecular_graphics
;
Mercury (Version 3.1, Macrae et al., 2008) and XP (Sheldrick,
 2008)
;
_computing_publication_material 'publCIF (Westrip, 2010)'
_computing_structure_refinement 'SHELXL97 (Sheldrick, 2008) '
_computing_structure_solution 'SHELXS97 (Sheldrick, 2008) '
_diffrn_ambient_temperature 173(2)
_diffrn_measured_fraction_theta_full 0.996
_diffrn_measured_fraction_theta_max 0.994
_diffrn_measurement_device_type 'STOE IPDS II two-circle diffractometer'
_diffrn_measurement_method \w
_diffrn_radiation_monochromator 'Genix 3D multilayer optics'
_diffrn_radiation_source 'Genix 3D I\mS microfocus X-ray source'
_diffrn_radiation_type MoK\a
_diffrn_radiation_wavelength 0.71073
_diffrn_reflns_av_R_equivalents 0.0443
_diffrn_reflns_av_sigmaI/netI 0.0333
_diffrn_reflns_limit_h_max 5
_diffrn_reflns_limit_h_min -5
_diffrn_reflns_limit_k_max 19
_diffrn_reflns_limit_k_min -19
_diffrn_reflns_limit_l_max 10
_diffrn_reflns_limit_l_min -10
_diffrn_reflns_number 4810
_diffrn_reflns_theta_full 25.00
_diffrn_reflns_theta_max 25.57
_diffrn_reflns_theta_min 3.42
_diffrn_standards_number 0
_exptl_absorpt_coefficient_mu 0.534
_exptl_absorpt_correction_T_max 0.9585
_exptl_absorpt_correction_T_min 0.9431
_exptl_absorpt_correction_type multi-scan
_exptl_absorpt_process_details 'X-Area (Stoe & Cie, 2001)'
_exptl_crystal_colour colourless
_exptl_crystal_density_diffrn 1.690
_exptl_crystal_density_method 'not measured'
_exptl_crystal_description plate
_exptl_crystal_F_000 328
_exptl_crystal_size_max 0.11
_exptl_crystal_size_mid 0.09
_exptl_crystal_size_min 0.08
_refine_diff_density_max 0.192
_refine_diff_density_min -0.198
_refine_ls_extinction_method none
_refine_ls_goodness_of_fit_ref 1.026
_refine_ls_hydrogen_treatment mixed
_refine_ls_matrix_type full
_refine_ls_number_parameters 96
_refine_ls_number_reflns 1179
_refine_ls_number_restraints 0
_refine_ls_restrained_S_all 1.026
_refine_ls_R_factor_all 0.0429
_refine_ls_R_factor_gt 0.0316
_refine_ls_shift/su_max 0.000
_refine_ls_shift/su_mean 0.000
_refine_ls_structure_factor_coef Fsqd
_refine_ls_weighting_details 'calc w=1/[\s^2^(Fo^2^)+(0.0367P)^2^+0.1541P] where P=(Fo^2^+2Fc^2^)/3'
_refine_ls_weighting_scheme calc
_refine_ls_wR_factor_gt 0.0685
_refine_ls_wR_factor_ref 0.0722
_reflns_number_gt 970
_reflns_number_total 1179
_reflns_threshold_expression I>2\s(I)
_cod_data_source_file ao5001sup1.cif
_cod_data_source_block VI
_cod_original_cell_volume 630.91(17)
_cod_original_sg_symbol_Hall '-P 2ybc '
_cod_original_sg_symbol_H-M P2(1)/c
_cod_database_code 2106018
_cod_database_fobs_code 2106018

loop_
_symmetry_equiv_pos_as_xyz
'x, y, z'
'-x, y+1/2, -z+1/2'
'-x, -y, -z'
'x, -y-1/2, z-1/2'

loop_
_atom_site_type_symbol
_atom_site_label
_atom_site_fract_x
_atom_site_fract_y
_atom_site_fract_z
_atom_site_U_iso_or_equiv
_atom_site_adp_type
_atom_site_calc_flag
_atom_site_refinement_flags
_atom_site_occupancy
_atom_site_symmetry_multiplicity
N N1 0.0809(3) 0.26316(10) 0.53362(17) 0.0228(3) Uani d . 1 1
H H1 -0.050(6) 0.2800(17) 0.467(3) 0.039(6) Uiso d . 1 1
C C2 0.1005(4) 0.17687(11) 0.54497(19) 0.0214(4) Uani d . 1 1
O O2 -0.0581(3) 0.13002(9) 0.46897(15) 0.0295(3) Uani d . 1 1
N N3 0.3132(3) 0.14704(9) 0.64970(16) 0.0211(3) Uani d . 1 1
C C3 0.3435(5) 0.05577(12) 0.6677(2) 0.0291(4) Uani d . 1 1
H H3A 0.5476 0.0383 0.6413 0.044 Uiso calc R 1 1
H H3B 0.1931 0.0270 0.6033 0.044 Uiso calc R 1 1
H H3C 0.3103 0.0405 0.7707 0.044 Uiso calc R 1 1
C C4 0.4967(4) 0.19943(12) 0.7379(2) 0.0209(4) Uani d . 1 1
O O4 0.6823(3) 0.16599(9) 0.82585(15) 0.0286(3) Uani d . 1 1
C C5 0.4570(4) 0.28859(12) 0.72132(18) 0.0224(4) Uani d . 1 1
H H5 0.5733 0.3273 0.7803 0.027 Uiso calc R 1 1
C C6 0.2515(4) 0.31643(11) 0.62035(19) 0.0223(4) Uani d . 1 1
Cl Cl6 0.18286(12) 0.42189(3) 0.59132(5) 0.03316(17) Uani d . 1 1

loop_
_atom_site_aniso_label
_atom_site_aniso_U_11
_atom_site_aniso_U_22
_atom_site_aniso_U_33
_atom_site_aniso_U_12
_atom_site_aniso_U_13
_atom_site_aniso_U_23
N1 0.0215(8) 0.0250(8) 0.0214(7) 0.0002(6) -0.0074(6) 0.0007(6)
C2 0.0199(9) 0.0255(10) 0.0186(9) -0.0014(7) -0.0022(7) 0.0003(7)
O2 0.0312(7) 0.0280(7) 0.0283(7) -0.0068(6) -0.0128(6) 0.0000(6)
N3 0.0207(8) 0.0212(8) 0.0210(8) -0.0002(6) -0.0044(6) -0.0011(6)
C3 0.0365(11) 0.0198(9) 0.0304(10) -0.0011(8) -0.0084(8) 0.0001(7)
C4 0.0186(8) 0.0265(9) 0.0173(8) -0.0003(7) -0.0015(6) -0.0017(7)
O4 0.0280(7) 0.0298(7) 0.0270(7) 0.0033(6) -0.0129(6) -0.0012(6)
C5 0.0213(9) 0.0251(9) 0.0204(9) -0.0007(7) -0.0036(7) -0.0036(7)
C6 0.0229(10) 0.0222(9) 0.0217(9) 0.0004(7) 0.0000(7) -0.0003(7)
Cl6 0.0425(3) 0.0208(2) 0.0352(3) 0.0037(2) -0.0119(2) -0.00035(19)

loop_
_atom_type_symbol
_atom_type_description
_atom_type_scat_dispersion_real
_atom_type_scat_dispersion_imag
_atom_type_scat_source
C C 0.0033 0.0016 'International Tables Vol C Tables 4.2.6.8 and 6.1.1.4'
H H 0.0000 0.0000 'International Tables Vol C Tables 4.2.6.8 and 6.1.1.4'
N N 0.0061 0.0033 'International Tables Vol C Tables 4.2.6.8 and 6.1.1.4'
O O 0.0106 0.0060 'International Tables Vol C Tables 4.2.6.8 and 6.1.1.4'
Cl Cl 0.1484 0.1585 'International Tables Vol C Tables 4.2.6.8 and 6.1.1.4'

loop_
_geom_angle_atom_site_label_1
_geom_angle_atom_site_label_2
_geom_angle_atom_site_label_3
_geom_angle
C6 N1 C2 122.65(16)
C6 N1 H1 123.9(18)
C2 N1 H1 113.4(18)
O2 C2 N1 121.96(17)
O2 C2 N3 122.77(17)
N1 C2 N3 115.27(15)
C4 N3 C2 123.75(16)
C4 N3 C3 118.34(15)
C2 N3 C3 117.91(15)
N3 C3 H3A 109.5
N3 C3 H3B 109.5
H3A C3 H3B 109.5
N3 C3 H3C 109.5
H3A C3 H3C 109.5
H3B C3 H3C 109.5
O4 C4 N3 118.33(17)
O4 C4 C5 124.30(17)
N3 C4 C5 117.37(16)
C6 C5 C4 118.26(16)
C6 C5 H5 120.9
C4 C5 H5 120.9
C5 C6 N1 122.67(17)
C5 C6 Cl6 122.42(14)
N1 C6 Cl6 114.91(13)

loop_
_geom_bond_atom_site_label_1
_geom_bond_atom_site_label_2
_geom_bond_distance
N1 C6 1.360(2)
N1 C2 1.368(2)
N1 H1 0.86(3)
C2 O2 1.215(2)
C2 N3 1.393(2)
N3 C4 1.390(2)
N3 C3 1.455(2)
C3 H3A 0.9800
C3 H3B 0.9800
C3 H3C 0.9800
C4 O4 1.241(2)
C4 C5 1.425(3)
C5 C6 1.340(2)
C5 H5 0.9500
C6 Cl6 1.7103(19)

loop_
_geom_hbond_atom_site_label_D
_geom_hbond_atom_site_label_H
_geom_hbond_atom_site_label_A
_geom_hbond_site_symmetry_A
_geom_hbond_distance_DH
_geom_hbond_distance_HA
_geom_hbond_distance_DA
_geom_hbond_angle_DHA
N1 H1 O4 4_465 0.86(3) 1.91(3) 2.767(2) 171(3)
C5 H5 O2 4_666 0.95 2.41 3.306(2) 156.2

loop_
_geom_torsion_atom_site_label_1
_geom_torsion_atom_site_label_2
_geom_torsion_atom_site_label_3
_geom_torsion_atom_site_label_4
_geom_torsion
C6 N1 C2 O2 178.34(18)
C6 N1 C2 N3 -1.4(3)
O2 C2 N3 C4 -179.92(18)
N1 C2 N3 C4 -0.2(3)
O2 C2 N3 C3 -0.1(3)
N1 C2 N3 C3 179.62(16)
C2 N3 C4 O4 -178.75(16)
C3 N3 C4 O4 1.5(3)
C2 N3 C4 C5 1.5(3)
C3 N3 C4 C5 -178.26(16)
O4 C4 C5 C6 178.94(19)
N3 C4 C5 C6 -1.4(3)
C4 C5 C6 N1 -0.1(3)
C4 C5 C6 Cl6 179.65(14)
C2 N1 C6 C5 1.6(3)
C2 N1 C6 Cl6 -178.18(14)
